data_4036554
loop_
_publ_author_name
'Gotfredsen, Henrik'
'Jevric, Martyn'
'Broman, S\/oren L'
'Petersen, Anne U.'
'Nielsen, Mogens Br\/ondsted'

_publ_section_title
;
 Aluminum Chloride Mediated Alkynylation of Boron Subphthalocyanine
 Chloride Using Trimethylsilyl-Capped Acetylenes.
;
_journal_issue 1
_journal_name_full 'The Journal of organic chemistry'
_journal_page_first 1
_journal_page_last 5
_journal_paper_doi 10.1021/acs.joc.5b02719
_journal_volume 81
_journal_year 2016
_chemical_formula_moiety 'C34 H21 B Fe N6'
_chemical_formula_sum 'C34 H21 B Fe N6'
_chemical_formula_weight 580.26
_chemical_melting_point 'Above 230'
_space_group_crystal_system triclinic
_space_group_IT_number 2
_space_group_name_Hall '-P 1'
_space_group_name_H-M_alt 'P -1'
_symmetry_cell_setting triclinic
_symmetry_Int_Tables_number 2
_symmetry_space_group_name_H-M 'P -1'
_atom_sites_solution_primary iterative
_audit_creation_date 2015-11-15
_audit_creation_method
;
Olex2 1.2
(compiled 2015.01.26 svn.r3151 for OlexSys, GUI svn.r4998)
;
_cell_angle_alpha 103.051(11)
_cell_angle_beta 105.779(11)
_cell_angle_gamma 107.469(11)
_cell_formula_units_Z 2
_cell_length_a 10.052(3)
_cell_length_b 11.868(4)
_cell_length_c 12.406(4)
_cell_measurement_reflns_used 9636
_cell_measurement_temperature 122(2)
_cell_measurement_theta_max 32.33
_cell_measurement_theta_min 2.34
_cell_volume 1280.1(7)
_computing_cell_refinement 'SAINT v8.34A (Bruker, 2013)'
_computing_data_reduction 'SAINT v8.34A (Bruker, 2013)'
_computing_molecular_graphics 'Olex2 (Dolomanov et al., 2009)'
_computing_publication_material 'Olex2 (Dolomanov et al., 2009)'
_computing_structure_refinement 'olex2.refine (Bourhis et al., 2015)'
_computing_structure_solution 'olex2.solve (Bourhis et al., 2015)'
_diffrn_ambient_temperature 122
_diffrn_measured_fraction_theta_full 0.9935
_diffrn_measured_fraction_theta_max 0.9935
_diffrn_measurement_device_type 'Bruker APEX-II CCD'
_diffrn_measurement_method '\f and \w scans'
_diffrn_radiation_probe x-ray
_diffrn_radiation_type 'Mo K\a'
_diffrn_radiation_wavelength 0.71073
_diffrn_reflns_av_R_equivalents 0.0659
_diffrn_reflns_av_unetI/netI 0.0489
_diffrn_reflns_limit_h_max 13
_diffrn_reflns_limit_h_min -13
_diffrn_reflns_limit_k_max 15
_diffrn_reflns_limit_k_min -15
_diffrn_reflns_limit_l_max 16
_diffrn_reflns_limit_l_min -16
_diffrn_reflns_number 30863
_diffrn_reflns_theta_full 27.8774
_diffrn_reflns_theta_max 27.88
_diffrn_reflns_theta_min 2.15
_diffrn_source 'sealed X-ray tube'
_diffrn_standards_number 0
_exptl_absorpt_coefficient_mu 0.628
_exptl_absorpt_correction_T_max 0.7465
_exptl_absorpt_correction_T_min 0.6842
_exptl_absorpt_correction_type multi-scan
_exptl_absorpt_process_details
;
SADABS-2014/3 (Bruker,2014) was used for absorption correction.
wR2(int) was 0.1203 before and 0.0706 after correction.
The Ratio of minimum to maximum transmission is 0.9165.
The \l/2 correction factor is Not present.
;
_exptl_crystal_colour brown
_exptl_crystal_density_diffrn 1.5052
_exptl_crystal_description Prism
_exptl_crystal_F_000 596.8931
_exptl_crystal_recrystallization_method 'recrystalised from benzene/heptane'
_exptl_crystal_size_max 0.123
_exptl_crystal_size_mid 0.074
_exptl_crystal_size_min 0.054
_refine_diff_density_max 0.5006
_refine_diff_density_min -0.5173
_refine_diff_density_rms 0.1147
_refine_ls_d_res_high 0.7600
_refine_ls_d_res_low 9.4878
_refine_ls_goodness_of_fit_ref 1.0567
_refine_ls_hydrogen_treatment refall
_refine_ls_matrix_type full
_refine_ls_number_constraints 0
_refine_ls_number_parameters 462
_refine_ls_number_reflns 6072
_refine_ls_number_restraints 0
_refine_ls_restrained_S_all 1.0567
_refine_ls_R_factor_all 0.0584
_refine_ls_R_factor_gt 0.0412
_refine_ls_shift/su_max 0.0002
_refine_ls_shift/su_mean 0.0000
_refine_ls_structure_factor_coef Fsqd
_refine_ls_weighting_details 'w=1/[\s^2^(Fo^2^)+(0.0559P)^2^+1.1549P] where P=(Fo^2^+2Fc^2^)/3'
_refine_ls_weighting_scheme calc
_refine_ls_wR_factor_gt 0.1072
_refine_ls_wR_factor_ref 0.1181
_reflns_Friedel_coverage 0.0
_reflns_limit_h_max 12
_reflns_limit_h_min -13
_reflns_limit_k_max 14
_reflns_limit_k_min -15
_reflns_limit_l_max 16
_reflns_limit_l_min 0
_reflns_number_gt 4887
_reflns_number_total 6072
_reflns_threshold_expression I>=2u(I)
_cod_data_source_file jo5b02719_si_006.cif
_cod_data_source_block mo_D8V1392_0m-1
_cod_database_code 4036554
_olex2_refinement_description
;
;
_olex2_submission_special_instructions 'No special instructions were received'

loop_
_space_group_symop_id
_space_group_symop_operation_xyz
1 x,y,z
2 -x,-y,-z

loop_
_atom_site_label
_atom_site_type_symbol
_atom_site_fract_x
_atom_site_fract_y
_atom_site_fract_z
_atom_site_U_iso_or_equiv
_atom_site_adp_type
_atom_site_occupancy
Fe1 Fe 0.33235(3) 0.98999(3) 0.14914(3) 0.01360(10) Uani 1.000000
N2 N 0.2490(2) 0.59404(17) 0.06451(16) 0.0143(4) Uani 1.000000
N0AA N 0.5015(2) 0.73255(16) 0.11677(16) 0.0131(4) Uani 1.000000
N4 N 0.3988(2) 0.72638(16) 0.26585(16) 0.0131(4) Uani 1.000000
N5 N 0.5648(2) 0.76803(17) 0.46265(16) 0.0157(4) Uani 1.000000
C6 C 0.2712(2) 0.6322(2) 0.18127(19) 0.0140(4) Uani 1.000000
N7 N 0.6613(2) 0.82133(17) 0.31817(16) 0.0139(4) Uani 1.000000
N8 N 0.7643(2) 0.78369(17) 0.16859(17) 0.0164(4) Uani 1.000000
C9 C 0.3693(2) 0.64101(19) 0.03546(19) 0.0136(4) Uani 1.000000
C10 C 0.1306(3) 0.8368(2) 0.0723(2) 0.0244(5) Uani 1.000000
C11 C 0.3128(3) 0.5091(2) -0.1830(2) 0.0192(5) Uani 1.000000
C12 C 0.7785(2) 0.8181(2) 0.2835(2) 0.0155(4) Uani 1.000000
C13 C 0.4253(2) 0.71786(19) 0.37726(19) 0.0143(4) Uani 1.000000
C14 C 0.5465(2) 1.0119(2) 0.1596(2) 0.0160(4) Uani 1.000000
C15 C 0.8375(3) 0.8305(2) 0.4819(2) 0.0172(5) Uani 1.000000
C16 C 0.5368(2) 1.1309(2) 0.1949(2) 0.0189(5) Uani 1.000000
C17 C 0.6230(2) 0.7344(2) 0.0871(2) 0.0145(4) Uani 1.000000
C18 C 0.2488(3) 0.5736(2) 0.4538(2) 0.0189(5) Uani 1.000000
C19 C 0.2876(2) 0.6229(2) 0.3695(2) 0.0153(4) Uani 1.000000
C20 C 0.4888(3) 1.1391(2) 0.2931(2) 0.0192(5) Uani 1.000000
C21 C 0.8980(2) 0.8310(2) 0.3902(2) 0.0165(5) Uani 1.000000
C22 C 0.9239(3) 0.8388(2) 0.5945(2) 0.0228(5) Uani 1.000000
C23 C 0.1911(2) 0.5696(2) 0.2471(2) 0.0156(4) Uani 1.000000
C24 C 0.5613(3) 0.6537(2) -0.0377(2) 0.0157(4) Uani 1.000000
C25 C 0.6288(3) 0.6292(2) -0.1194(2) 0.0212(5) Uani 1.000000
C26 C 0.4696(2) 1.0248(2) 0.3185(2) 0.0164(4) Uani 1.000000
C27 C 0.5055(2) 0.9447(2) 0.23633(19) 0.0129(4) Uani 1.000000
C28 C 0.4029(3) 0.5947(2) -0.06977(19) 0.0150(4) Uani 1.000000
C29 C 0.3804(3) 0.4902(2) -0.2656(2) 0.0234(5) Uani 1.000000
C30 C 1.0716(3) 0.8502(2) 0.6154(2) 0.0268(6) Uani 1.000000
C31 C 1.0441(3) 0.8364(2) 0.4112(2) 0.0222(5) Uani 1.000000
C32 C 0.1536(3) 1.0402(2) 0.0983(2) 0.0231(5) Uani 1.000000
C33 C 0.0553(3) 0.4686(2) 0.2098(2) 0.0192(5) Uani 1.000000
C34 C 0.0165(3) 0.4226(2) 0.2950(2) 0.0234(5) Uani 1.000000
C35 C 1.1295(3) 0.8476(2) 0.5252(3) 0.0271(6) Uani 1.000000
C36 C 0.1119(3) 0.4735(2) 0.4146(2) 0.0224(5) Uani 1.000000
C37 C 0.5355(3) 0.5497(2) -0.2344(2) 0.0239(5) Uani 1.000000
C38 C 0.1793(3) 0.8731(3) -0.0167(2) 0.0266(6) Uani 1.000000
C39 C 0.1148(3) 0.9398(2) 0.1432(2) 0.0224(5) Uani 1.000000
C40 C 0.1927(3) 0.9990(3) -0.0008(2) 0.0258(6) Uani 1.000000
C41 C 0.6806(2) 0.81269(19) 0.42866(19) 0.0142(4) Uani 1.000000
B42 B 0.5147(3) 0.8135(2) 0.2345(2) 0.0128(5) Uani 1.000000
H40 H 0.224(3) 1.043(3) -0.051(3) 0.024(7) Uiso 1.000000
H33 H -0.007(3) 0.434(3) 0.132(3) 0.022(7) Uiso 1.000000
H10 H 0.115(3) 0.757(3) 0.086(3) 0.033(8) Uiso 1.000000
H14 H 0.573(3) 0.980(2) 0.094(2) 0.009(6) Uiso 1.000000
H32 H 0.157(3) 1.122(3) 0.130(2) 0.023(7) Uiso 1.000000
H16 H 0.553(3) 1.194(3) 0.157(3) 0.025(7) Uiso 1.000000
H11 H 0.211(3) 0.466(3) -0.205(2) 0.020(7) Uiso 1.000000
H34 H -0.075(4) 0.356(3) 0.276(3) 0.037(9) Uiso 1.000000
H36 H 0.084(3) 0.438(3) 0.474(2) 0.021(7) Uiso 1.000000
H26 H 0.439(3) 1.007(3) 0.379(3) 0.022(7) Uiso 1.000000
H18 H 0.314(3) 0.607(2) 0.537(2) 0.017(6) Uiso 1.000000
H39 H 0.086(4) 0.939(3) 0.212(3) 0.044(9) Uiso 1.000000
H35 H 1.232(3) 0.855(3) 0.542(3) 0.024(7) Uiso 1.000000
H30 H 1.136(3) 0.860(3) 0.692(3) 0.027(7) Uiso 1.000000
H31 H 1.077(3) 0.829(3) 0.350(3) 0.028(8) Uiso 1.000000
H29 H 0.323(3) 0.436(3) -0.342(3) 0.029(8) Uiso 1.000000
H20 H 0.465(3) 1.206(3) 0.329(2) 0.018(7) Uiso 1.000000
H37 H 0.575(3) 0.538(3) -0.291(3) 0.032(8) Uiso 1.000000
H38 H 0.202(4) 0.827(3) -0.074(3) 0.047(10) Uiso 1.000000
H25 H 0.743(3) 0.669(3) -0.095(3) 0.030(8) Uiso 1.000000
H22 H 0.886(4) 0.837(3) 0.653(3) 0.039(9) Uiso 1.000000

loop_
_atom_site_aniso_label
_atom_site_aniso_U_11
_atom_site_aniso_U_22
_atom_site_aniso_U_33
_atom_site_aniso_U_12
_atom_site_aniso_U_13
_atom_site_aniso_U_23
Fe1 0.01032(16) 0.01294(16) 0.01598(17) 0.00436(12) 0.00214(12) 0.00545(12)
N2 0.0136(9) 0.0135(9) 0.0146(9) 0.0054(7) 0.0029(7) 0.0052(7)
N0AA 0.0142(9) 0.0118(8) 0.0135(9) 0.0052(7) 0.0039(7) 0.0056(7)
N4 0.0124(9) 0.0108(8) 0.0137(9) 0.0036(7) 0.0027(7) 0.0036(7)
N5 0.0167(9) 0.0126(9) 0.0139(9) 0.0043(7) 0.0030(7) 0.0024(7)
C6 0.0109(10) 0.0129(10) 0.0175(10) 0.0051(8) 0.0027(8) 0.0063(9)
N7 0.0126(9) 0.0118(8) 0.0152(9) 0.0046(7) 0.0024(7) 0.0043(7)
N8 0.0135(9) 0.0156(9) 0.0216(10) 0.0057(7) 0.0056(8) 0.0099(8)
C9 0.0155(10) 0.0122(10) 0.0130(10) 0.0073(8) 0.0024(8) 0.0050(8)
C10 0.0118(11) 0.0197(12) 0.0337(14) 0.0030(9) -0.0008(10) 0.0098(11)
C11 0.0247(12) 0.0139(10) 0.0189(11) 0.0093(9) 0.0050(10) 0.0065(9)
C12 0.0113(10) 0.0122(10) 0.0217(11) 0.0037(8) 0.0036(9) 0.0075(9)
C13 0.0165(10) 0.0107(9) 0.0135(10) 0.0045(8) 0.0043(8) 0.0025(8)
C14 0.0086(10) 0.0199(11) 0.0186(11) 0.0040(8) 0.0036(8) 0.0083(9)
C15 0.0155(10) 0.0092(9) 0.0203(11) 0.0028(8) -0.0001(9) 0.0036(9)
C16 0.0139(10) 0.0147(10) 0.0253(12) 0.0042(9) 0.0021(9) 0.0094(10)
C17 0.0164(10) 0.0128(10) 0.0181(11) 0.0075(8) 0.0073(9) 0.0084(9)
C18 0.0235(12) 0.0170(11) 0.0168(11) 0.0078(9) 0.0089(10) 0.0049(9)
C19 0.0158(10) 0.0138(10) 0.0164(10) 0.0063(8) 0.0065(9) 0.0035(9)
C20 0.0157(11) 0.0128(10) 0.0229(12) 0.0055(9) 0.0013(9) 0.0018(9)
C21 0.0137(10) 0.0098(10) 0.0219(11) 0.0028(8) 0.0015(9) 0.0063(9)
C22 0.0235(12) 0.0128(11) 0.0209(12) 0.0018(9) -0.0016(10) 0.0041(9)
C23 0.0147(10) 0.0170(10) 0.0173(11) 0.0079(9) 0.0064(9) 0.0063(9)
C24 0.0204(11) 0.0137(10) 0.0167(10) 0.0093(9) 0.0070(9) 0.0077(9)
C25 0.0294(13) 0.0185(11) 0.0264(12) 0.0154(10) 0.0149(11) 0.0129(10)
C26 0.0145(10) 0.0165(11) 0.0149(10) 0.0060(9) 0.0020(9) 0.0031(9)
C27 0.0084(9) 0.0135(10) 0.0131(10) 0.0031(8) 0.0003(8) 0.0037(8)
C28 0.0221(11) 0.0118(10) 0.0144(10) 0.0091(9) 0.0072(9) 0.0061(8)
C29 0.0395(15) 0.0161(11) 0.0164(11) 0.0152(11) 0.0079(11) 0.0052(10)
C30 0.0219(12) 0.0161(11) 0.0275(13) 0.0031(10) -0.0086(10) 0.0076(10)
C31 0.0143(11) 0.0189(11) 0.0304(13) 0.0050(9) 0.0038(10) 0.0102(10)
C32 0.0130(11) 0.0214(12) 0.0367(14) 0.0091(9) 0.0053(10) 0.0143(11)
C33 0.0155(11) 0.0197(11) 0.0185(11) 0.0047(9) 0.0038(9) 0.0052(10)
C34 0.0177(12) 0.0190(11) 0.0301(13) 0.0019(9) 0.0090(10) 0.0086(10)
C35 0.0124(11) 0.0177(11) 0.0404(15) 0.0034(9) -0.0048(10) 0.0110(11)
C36 0.0247(12) 0.0216(12) 0.0252(12) 0.0077(10) 0.0141(10) 0.0111(10)
C37 0.0416(15) 0.0226(12) 0.0210(12) 0.0210(11) 0.0191(12) 0.0107(10)
C38 0.0159(11) 0.0303(14) 0.0217(12) 0.0059(10) -0.0011(10) 0.0010(11)
C39 0.0133(11) 0.0276(13) 0.0296(13) 0.0086(10) 0.0087(10) 0.0134(11)
C40 0.0138(11) 0.0359(14) 0.0262(13) 0.0065(10) 0.0023(10) 0.0179(12)
C41 0.0149(10) 0.0104(9) 0.0128(10) 0.0041(8) 0.0005(8) 0.0023(8)
B42 0.0111(11) 0.0121(11) 0.0134(11) 0.0046(9) 0.0023(9) 0.0034(9)

loop_
_atom_type_symbol
_atom_type_scat_dispersion_real
_atom_type_scat_dispersion_imag
_atom_type_scat_Cromer_Mann_a1
_atom_type_scat_Cromer_Mann_a2
_atom_type_scat_Cromer_Mann_a3
_atom_type_scat_Cromer_Mann_a4
_atom_type_scat_Cromer_Mann_b1
_atom_type_scat_Cromer_Mann_b2
_atom_type_scat_Cromer_Mann_b3
_atom_type_scat_Cromer_Mann_b4
_atom_type_scat_Cromer_Mann_c
_atom_type_scat_source
_atom_type_scat_dispersion_source
H 0.00000 0.00000 0.49300 0.32291 0.14019 0.04081 10.51090 26.12570 3.14236 57.79970 0.0030380000826 'International Tables Volume C Table 6.1.1.4 (pp. 500-502)' 'Henke, Gullikson and Davis, At. Data and Nucl. Data Tables, 1993, 54, 2'
C 0.00347 0.00161 2.31000 1.02000 1.58860 0.86500 20.84390 10.20750 0.56870 51.65120 0.215599998832 'International Tables Volume C Table 6.1.1.4 (pp. 500-502)' 'Henke, Gullikson and Davis, At. Data and Nucl. Data Tables, 1993, 54, 2'
B 0.00141 0.00067 2.05450 1.33260 1.09790 0.70680 23.21850 1.02100 60.34980 0.14030 -0.193200007081 'International Tables Volume C Table 6.1.1.4 (pp. 500-502)' 'Henke, Gullikson and Davis, At. Data and Nucl. Data Tables, 1993, 54, 2'
Fe 0.35822 0.84933 11.76950 7.35730 3.52220 2.30450 4.76110 0.30720 15.35350 76.88050 1.03690004349 'International Tables Volume C Table 6.1.1.4 (pp. 500-502)' 'Henke, Gullikson and Davis, At. Data and Nucl. Data Tables, 1993, 54, 2'
N 0.00653 0.00323 12.21260 3.13220 2.01250 1.16630 0.00570 9.89330 28.99750 0.58260 -11.5290002823 'International Tables Volume C Table 6.1.1.4 (pp. 500-502)' 'Henke, Gullikson and Davis, At. Data and Nucl. Data Tables, 1993, 54, 2'

loop_
_geom_angle_atom_site_label_1
_geom_angle_atom_site_label_2
_geom_angle_atom_site_label_3
_geom_angle
C14 Fe1 C10 132.87(10)
C16 Fe1 C10 169.10(11)
C16 Fe1 C14 40.54(9)
C20 Fe1 C10 150.26(11)
C20 Fe1 C14 68.25(10)
C20 Fe1 C16 40.62(10)
C26 Fe1 C10 119.47(10)
C26 Fe1 C14 68.15(9)
C26 Fe1 C16 68.50(9)
C26 Fe1 C20 40.97(9)
C27 Fe1 C10 111.70(9)
C27 Fe1 C14 40.83(8)
C27 Fe1 C16 68.82(8)
C27 Fe1 C20 68.89(9)
C27 Fe1 C26 40.65(9)
C32 Fe1 C10 67.78(10)
C32 Fe1 C14 148.76(9)
C32 Fe1 C16 114.30(9)
C32 Fe1 C20 104.86(10)
C32 Fe1 C26 127.48(10)
C32 Fe1 C27 167.13(10)
C38 Fe1 C10 40.37(11)
C38 Fe1 C14 110.84(10)
C38 Fe1 C16 129.36(11)
C38 Fe1 C20 165.57(10)
C38 Fe1 C26 153.17(10)
C38 Fe1 C27 120.53(10)
C38 Fe1 C32 68.05(11)
C39 Fe1 C10 40.05(10)
C39 Fe1 C14 170.35(9)
C39 Fe1 C16 147.81(10)
C39 Fe1 C20 115.59(10)
C39 Fe1 C26 108.44(10)
C39 Fe1 C27 130.84(9)
C39 Fe1 C32 40.52(9)
C39 Fe1 C38 67.82(11)
C40 Fe1 C10 67.92(10)
C40 Fe1 C14 117.63(10)
C40 Fe1 C16 106.25(10)
C40 Fe1 C20 126.12(10)
C40 Fe1 C26 165.04(10)
C40 Fe1 C27 152.16(10)
C40 Fe1 C32 40.53(11)
C40 Fe1 C38 40.51(11)
C40 Fe1 C39 68.06(10)
C9 N2 C6 116.10(18)
C17 N0AA C9 113.73(19)
B42 N0AA C9 123.18(18)
B42 N0AA C17 122.70(18)
C13 N4 C6 113.45(17)
B42 N4 C6 122.47(18)
B42 N4 C13 122.84(18)
C41 N5 C13 116.80(18)
N4 C6 N2 123.53(19)
C23 C6 N2 129.45(19)
C23 C6 N4 105.52(18)
C41 N7 C12 113.15(18)
B42 N7 C12 122.99(18)
B42 N7 C41 123.12(19)
C17 N8 C12 116.43(19)
N0AA C9 N2 122.44(19)
C28 C9 N2 130.92(19)
C28 C9 N0AA 105.40(18)
C38 C10 Fe1 69.38(14)
C39 C10 Fe1 69.71(14)
C39 C10 C38 108.1(2)
H10 C10 Fe1 124.4(18)
H10 C10 C38 127.4(18)
H10 C10 C39 124.4(18)
C29 C11 C28 117.7(2)
H11 C11 C28 123.0(17)
H11 C11 C29 119.2(17)
N8 C12 N7 122.62(19)
C21 C12 N7 105.70(19)
C21 C12 N8 130.4(2)
N5 C13 N4 122.79(19)
C19 C13 N4 105.58(18)
C19 C13 N5 129.86(19)
C16 C14 Fe1 69.74(13)
C27 C14 Fe1 70.26(12)
C27 C14 C16 109.1(2)
H14 C14 Fe1 124.6(14)
H14 C14 C16 125.7(14)
H14 C14 C27 125.2(14)
C22 C15 C21 120.8(2)
C41 C15 C21 106.65(19)
C41 C15 C22 132.5(2)
C14 C16 Fe1 69.72(12)
C20 C16 Fe1 69.25(13)
C20 C16 C14 107.7(2)
H16 C16 Fe1 123.4(17)
H16 C16 C14 127.2(18)
H16 C16 C20 125.0(17)
N8 C17 N0AA 122.8(2)
C24 C17 N0AA 105.26(19)
C24 C17 N8 130.8(2)
C36 C18 C19 117.5(2)
H18 C18 C19 122.3(15)
H18 C18 C36 120.2(15)
C18 C19 C13 131.8(2)
C23 C19 C13 107.06(18)
C23 C19 C18 120.8(2)
C16 C20 Fe1 70.13(13)
C26 C20 Fe1 69.60(13)
C26 C20 C16 108.0(2)
H20 C20 Fe1 121.4(16)
H20 C20 C16 124.9(16)
H20 C20 C26 126.9(16)
C15 C21 C12 107.06(19)
C31 C21 C12 132.5(2)
C31 C21 C15 120.4(2)
C30 C22 C15 118.0(3)
H22 C22 C15 122(2)
H22 C22 C30 120(2)
C19 C23 C6 107.09(18)
C33 C23 C6 132.0(2)
C33 C23 C19 120.6(2)
C25 C24 C17 131.9(2)
C28 C24 C17 107.15(19)
C28 C24 C25 120.9(2)
C37 C25 C24 117.4(2)
H25 C25 C24 120.5(17)
H25 C25 C37 122.1(17)
C20 C26 Fe1 69.43(13)
C27 C26 Fe1 70.70(12)
C27 C26 C20 108.9(2)
H26 C26 Fe1 125.9(17)
H26 C26 C20 125.0(18)
H26 C26 C27 126.1(18)
C14 C27 Fe1 68.91(12)
C26 C27 Fe1 68.65(12)
C26 C27 C14 106.32(19)
B42 C27 Fe1 131.30(14)
B42 C27 C14 125.3(2)
B42 C27 C26 128.14(19)
C11 C28 C9 132.4(2)
C24 C28 C9 106.89(19)
C24 C28 C11 120.7(2)
C37 C29 C11 121.3(2)
H29 C29 C11 119.6(19)
H29 C29 C37 119.0(19)
C35 C30 C22 121.2(2)
H30 C30 C22 120.8(18)
H30 C30 C35 118.0(17)
C35 C31 C21 117.8(3)
H31 C31 C21 119.1(19)
H31 C31 C35 123.0(19)
C39 C32 Fe1 70.42(13)
C40 C32 Fe1 69.96(14)
C40 C32 C39 108.3(2)
H32 C32 Fe1 123.6(17)
H32 C32 C39 126.5(17)
H32 C32 C40 125.2(17)
C34 C33 C23 118.0(2)
H33 C33 C23 121.1(17)
H33 C33 C34 120.9(17)
C36 C34 C33 121.4(2)
H34 C34 C33 122.1(19)
H34 C34 C36 116.5(19)
C31 C35 C30 121.8(2)
H35 C35 C30 119.6(17)
H35 C35 C31 118.7(17)
C34 C36 C18 121.6(2)
H36 C36 C18 118.1(16)
H36 C36 C34 120.3(16)
C29 C37 C25 121.7(2)
H37 C37 C25 119(2)
H37 C37 C29 119(2)
C10 C38 Fe1 70.26(14)
C40 C38 Fe1 69.46(14)
C40 C38 C10 107.9(2)
H38 C38 Fe1 125(2)
H38 C38 C10 129(2)
H38 C38 C40 124(2)
C10 C39 Fe1 70.24(14)
C32 C39 Fe1 69.06(13)
C32 C39 C10 107.9(2)
H39 C39 Fe1 125(2)
H39 C39 C10 124(2)
H39 C39 C32 128(2)
C32 C40 Fe1 69.51(14)
C38 C40 Fe1 70.02(14)
C38 C40 C32 107.8(2)
H40 C40 Fe1 125.7(17)
H40 C40 C32 129.9(17)
H40 C40 C38 122.3(17)
N7 C41 N5 122.54(19)
C15 C41 N5 129.7(2)
C15 C41 N7 106.12(19)
N4 B42 N0AA 102.80(17)
N7 B42 N0AA 102.48(18)
N7 B42 N4 102.94(17)
C27 B42 N0AA 114.80(18)
C27 B42 N4 117.21(19)
C27 B42 N7 114.68(18)

loop_
_geom_bond_atom_site_label_1
_geom_bond_atom_site_label_2
_geom_bond_distance
Fe1 C10 2.069(2)
Fe1 C14 2.053(2)
Fe1 C16 2.053(2)
Fe1 C20 2.042(2)
Fe1 C26 2.044(2)
Fe1 C27 2.071(2)
Fe1 C32 2.044(2)
Fe1 C38 2.057(3)
Fe1 C39 2.062(2)
Fe1 C40 2.050(2)
N2 C6 1.349(3)
N2 C9 1.351(3)
N0AA C9 1.368(3)
N0AA C17 1.364(3)
N0AA B42 1.503(3)
N4 C6 1.369(3)
N4 C13 1.368(3)
N4 B42 1.510(3)
N5 C13 1.359(3)
N5 C41 1.346(3)
C6 C23 1.462(3)
N7 C12 1.367(3)
N7 C41 1.363(3)
N7 B42 1.517(3)
N8 C12 1.346(3)
N8 C17 1.355(3)
C9 C28 1.465(3)
C10 C38 1.424(4)
C10 C39 1.415(4)
C10 H10 0.97(3)
C11 C28 1.391(3)
C11 C29 1.389(4)
C11 H11 0.92(3)
C12 C21 1.467(3)
C13 C19 1.463(3)
C14 C16 1.423(3)
C14 C27 1.439(3)
C14 H14 0.96(2)
C15 C21 1.428(3)
C15 C22 1.393(3)
C15 C41 1.462(3)
C16 C20 1.421(4)
C16 H16 0.96(3)
C17 C24 1.466(3)
C18 C19 1.396(3)
C18 C36 1.391(3)
C18 H18 0.97(3)
C19 C23 1.429(3)
C20 C26 1.430(3)
C20 H20 0.95(3)
C21 C31 1.400(3)
C22 C30 1.394(4)
C22 H22 0.91(3)
C23 C33 1.392(3)
C24 C25 1.391(3)
C24 C28 1.430(3)
C25 C37 1.392(4)
C25 H25 1.03(3)
C26 C27 1.430(3)
C26 H26 0.92(3)
C27 B42 1.582(3)
C29 C37 1.403(4)
C29 H29 0.93(3)
C30 C35 1.393(4)
C30 H30 0.95(3)
C31 C35 1.393(4)
C31 H31 0.90(3)
C32 C39 1.422(3)
C32 C40 1.418(4)
C32 H32 0.95(3)
C33 C34 1.388(3)
C33 H33 0.91(3)
C34 C36 1.400(4)
C34 H34 0.94(3)
C35 H35 0.96(3)
C36 H36 0.99(3)
C37 H37 0.90(3)
C38 C40 1.422(4)
C38 H38 0.92(4)
C39 H39 0.97(3)
C40 H40 0.96(3)
